data_2233391
loop_
_publ_author_name
'\"Ozdemir Tar\?i, Gonca'
'I\,s\?ik, \,Samil'

_publ_section_title
;
 3-Chloro-4-(4-chlorophenoxy)-<i>N</i>-[(<i>Z</i>)-(5-nitrothiophen-2-yl)methylidene]aniline
;
_journal_coeditor_code BT5785
_journal_issue 2
_journal_name_full 'Acta Crystallographica Section E'
_journal_page_first o415
_journal_paper_doi 10.1107/S1600536812001316
_journal_volume 68
_journal_year 2012
_chemical_formula_iupac 'C17 H10 Cl2 N2 O3 S'
_chemical_formula_moiety 'C17 H10 Cl2 N2 O3 S'
_chemical_formula_sum 'C17 H10 Cl2 N2 O3 S'
_chemical_formula_weight 393.23
_chemical_name_systematic
;
3-Chloro-4-(4-chlorophenoxy)-<i>N</i>-[(<i>Z</i>)-(5-nitrothiophen-2-
yl)methylidene]aniline
;
_space_group_IT_number 14
_symmetry_cell_setting monoclinic
_symmetry_space_group_name_Hall '-P 2ybc'
_symmetry_space_group_name_H-M 'P 1 21/c 1'
_atom_sites_solution_hydrogens geom
_atom_sites_solution_primary direct
_atom_sites_solution_secondary difmap
_audit_creation_method SHELXL-97
_cell_angle_alpha 90.00
_cell_angle_beta 105.284(4)
_cell_angle_gamma 90.00
_cell_formula_units_Z 4
_cell_length_a 16.3698(9)
_cell_length_b 6.7787(2)
_cell_length_c 15.9609(9)
_cell_measurement_reflns_used 14032
_cell_measurement_temperature 293(2)
_cell_measurement_theta_max 28.42
_cell_measurement_theta_min 1.32
_cell_volume 1708.47(15)
_computing_cell_refinement 'X-AREA (Stoe, 2002)'
_computing_data_collection 'X-AREA (Stoe, 2002)'
_computing_data_reduction 'X-RED32 (Stoe, 2002)'
_computing_molecular_graphics
;
ORTEPIII (Burnett & Johnson, 1996), ORTEP-3 for Windows (Farrugia,
1997) and
PLATON (Spek, 2009)
;
_computing_publication_material 'SHELXL97 (Sheldrick, 2008)'
_computing_structure_refinement 'SHELXL97 (Sheldrick, 2008)'
_computing_structure_solution 'SHELXS97 (Sheldrick, 2008)'
_diffrn_ambient_temperature 293(2)
_diffrn_detector_area_resol_mean 6.67
_diffrn_measured_fraction_theta_full 0.995
_diffrn_measured_fraction_theta_max 0.995
_diffrn_measurement_device_type 'Stoe IPDS II'
_diffrn_measurement_method '\f scan rotation method'
_diffrn_radiation_monochromator graphite
_diffrn_radiation_source 'fine-focus sealed tube'
_diffrn_radiation_type MoK\a
_diffrn_radiation_wavelength 0.71073
_diffrn_reflns_av_R_equivalents 0.0621
_diffrn_reflns_av_sigmaI/netI 0.0497
_diffrn_reflns_limit_h_max 20
_diffrn_reflns_limit_h_min -20
_diffrn_reflns_limit_k_max 8
_diffrn_reflns_limit_k_min -7
_diffrn_reflns_limit_l_max 16
_diffrn_reflns_limit_l_min -19
_diffrn_reflns_number 10905
_diffrn_reflns_theta_full 26.00
_diffrn_reflns_theta_max 26.00
_diffrn_reflns_theta_min 2.58
_exptl_absorpt_coefficient_mu 0.521
_exptl_absorpt_correction_T_max 0.9422
_exptl_absorpt_correction_T_min 0.8167
_exptl_absorpt_correction_type integration
_exptl_absorpt_process_details '(X-RED32; Stoe, 2002)'
_exptl_crystal_colour BROWN
_exptl_crystal_density_diffrn 1.529
_exptl_crystal_density_method 'not measured'
_exptl_crystal_description PRISM
_exptl_crystal_F_000 800
_exptl_crystal_size_max 0.45
_exptl_crystal_size_mid 0.30
_exptl_crystal_size_min 0.05
_refine_diff_density_max 0.727
_refine_diff_density_min -0.259
_refine_ls_extinction_method none
_refine_ls_goodness_of_fit_ref 1.012
_refine_ls_hydrogen_treatment constr
_refine_ls_matrix_type full
_refine_ls_number_parameters 226
_refine_ls_number_reflns 3343
_refine_ls_number_restraints 0
_refine_ls_restrained_S_all 1.012
_refine_ls_R_factor_all 0.0754
_refine_ls_R_factor_gt 0.0503
_refine_ls_shift/su_max 0.001
_refine_ls_shift/su_mean 0.000
_refine_ls_structure_factor_coef Fsqd
_refine_ls_weighting_details 'calc w=1/[\s^2^(Fo^2^)+(0.0716P)^2^+0.0000P] where P=(Fo^2^+2Fc^2^)/3'
_refine_ls_weighting_scheme calc
_refine_ls_wR_factor_gt 0.1138
_refine_ls_wR_factor_ref 0.1235
_reflns_number_gt 2317
_reflns_number_total 3343
_reflns_threshold_expression I>2\s(I)
_cod_data_source_file bt5785.cif
_cod_data_source_block I
_cod_original_cell_volume 1708.47(14)
_cod_original_sg_symbol_H-M 'P 21/c'
_cod_database_code 2233391
_cod_database_fobs_code 2233391

loop_
_symmetry_equiv_pos_as_xyz
'x, y, z'
'-x, y+1/2, -z+1/2'
'-x, -y, -z'
'x, -y-1/2, z-1/2'

loop_
_atom_site_type_symbol
_atom_site_label
_atom_site_fract_x
_atom_site_fract_y
_atom_site_fract_z
_atom_site_U_iso_or_equiv
_atom_site_adp_type
_atom_site_calc_flag
_atom_site_refinement_flags
_atom_site_occupancy
_atom_site_symmetry_multiplicity
C C1 0.58285(16) -0.1486(5) 0.16411(18) 0.0613(8) Uani d . 1 1
C C2 0.63253(18) -0.2004(5) 0.2450(2) 0.0652(8) Uani d . 1 1
H H2 0.6545 -0.3273 0.2557 0.078 Uiso calc R 1 1
C C3 0.64914(17) -0.0589(5) 0.31044(18) 0.0605(8) Uani d . 1 1
H H3 0.6824 -0.0910 0.3655 0.073 Uiso calc R 1 1
C C4 0.61642(14) 0.1292(4) 0.29387(16) 0.0498(6) Uani d . 1 1
C C5 0.56516(16) 0.1787(5) 0.21356(17) 0.0566(7) Uani d . 1 1
H H5 0.5422 0.3047 0.2032 0.068 Uiso calc R 1 1
C C6 0.54833(17) 0.0374(5) 0.14815(18) 0.0622(8) Uani d . 1 1
H H6 0.5137 0.0684 0.0935 0.075 Uiso calc R 1 1
C C7 0.69762(15) 0.2549(4) 0.42938(16) 0.0468(6) Uani d . 1 1
C C8 0.68181(17) 0.2350(5) 0.50843(18) 0.0573(7) Uani d . 1 1
H H8 0.6262 0.2267 0.5122 0.069 Uiso calc R 1 1
C C9 0.74793(17) 0.2271(5) 0.58380(17) 0.0553(7) Uani d . 1 1
H H9 0.7362 0.2155 0.6375 0.066 Uiso calc R 1 1
C C10 0.83122(15) 0.2364(4) 0.57930(15) 0.0439(6) Uani d . 1 1
C C11 0.84728(16) 0.2591(4) 0.49868(16) 0.0484(6) Uani d . 1 1
H H11 0.9028 0.2672 0.4946 0.058 Uiso calc R 1 1
C C12 0.78090(15) 0.2698(4) 0.42436(16) 0.0493(6) Uani d . 1 1
C C13 0.97201(16) 0.2199(4) 0.66068(16) 0.0497(6) Uani d . 1 1
H H13 0.9866 0.2123 0.6083 0.060 Uiso calc R 1 1
C C14 1.03864(15) 0.2203(4) 0.74123(16) 0.0468(6) Uani d . 1 1
C C15 1.12379(17) 0.2157(5) 0.74914(18) 0.0576(7) Uani d . 1 1
H H15 1.1471 0.2089 0.7020 0.069 Uiso calc R 1 1
C C16 1.17241(17) 0.2224(4) 0.83561(18) 0.0553(7) Uani d . 1 1
H H16 1.2313 0.2217 0.8532 0.066 Uiso calc R 1 1
C C17 1.12169(16) 0.2299(4) 0.88979(17) 0.0471(6) Uani d . 1 1
N N1 1.14919(17) 0.2405(4) 0.98236(16) 0.0612(6) Uani d . 1 1
N N2 0.89429(13) 0.2296(3) 0.65958(13) 0.0461(5) Uani d . 1 1
O O1 1.0953(2) 0.2498(4) 1.02221(16) 0.0970(9) Uani d . 1 1
O O2 1.22480(16) 0.2380(4) 1.01700(15) 0.0842(8) Uani d . 1 1
O O3 0.63071(11) 0.2755(3) 0.35573(12) 0.0565(5) Uani d . 1 1
S S1 1.01578(4) 0.22986(10) 0.83989(4) 0.0476(2) Uani d . 1 1
Cl Cl1 0.56369(6) -0.32087(18) 0.08067(6) 0.0923(3) Uani d . 1 1
Cl Cl2 0.80216(5) 0.30835(18) 0.32540(4) 0.0828(3) Uani d . 1 1

loop_
_atom_site_aniso_label
_atom_site_aniso_U_11
_atom_site_aniso_U_22
_atom_site_aniso_U_33
_atom_site_aniso_U_12
_atom_site_aniso_U_13
_atom_site_aniso_U_23
C1 0.0445(14) 0.081(2) 0.0543(16) -0.0028(14) 0.0062(12) -0.0082(16)
C2 0.0536(16) 0.071(2) 0.0631(18) 0.0057(14) 0.0019(13) -0.0003(16)
C3 0.0503(15) 0.072(2) 0.0481(15) 0.0038(13) -0.0069(12) 0.0053(14)
C4 0.0382(12) 0.0660(18) 0.0418(13) -0.0006(12) 0.0046(10) 0.0002(13)
C5 0.0464(14) 0.072(2) 0.0451(14) 0.0038(13) 0.0017(11) 0.0075(14)
C6 0.0513(15) 0.084(2) 0.0438(14) 0.0023(14) 0.0001(11) 0.0061(15)
C7 0.0418(12) 0.0553(17) 0.0380(12) 0.0032(11) 0.0009(10) 0.0002(11)
C8 0.0408(13) 0.082(2) 0.0475(15) -0.0002(12) 0.0088(11) -0.0007(14)
C9 0.0497(14) 0.079(2) 0.0362(13) -0.0028(13) 0.0088(11) 0.0001(13)
C10 0.0464(13) 0.0454(15) 0.0352(12) -0.0013(10) 0.0025(10) -0.0007(10)
C11 0.0405(12) 0.0636(18) 0.0378(13) -0.0019(11) 0.0045(10) -0.0012(12)
C12 0.0454(13) 0.0637(18) 0.0360(12) 0.0001(11) 0.0057(10) 0.0005(12)
C13 0.0521(15) 0.0562(16) 0.0359(12) -0.0013(11) 0.0029(11) -0.0003(11)
C14 0.0468(13) 0.0489(15) 0.0397(12) -0.0028(11) 0.0027(10) 0.0019(11)
C15 0.0486(14) 0.077(2) 0.0458(14) -0.0048(13) 0.0092(11) 0.0037(14)
C16 0.0419(13) 0.0652(19) 0.0530(15) -0.0026(12) 0.0020(11) 0.0035(13)
C17 0.0466(13) 0.0444(15) 0.0427(13) -0.0035(10) -0.0014(11) 0.0010(11)
N1 0.0716(16) 0.0571(16) 0.0431(12) -0.0040(12) -0.0055(12) -0.0017(11)
N2 0.0469(11) 0.0520(13) 0.0326(10) -0.0034(9) -0.0013(8) -0.0006(9)
O1 0.106(2) 0.138(3) 0.0482(12) 0.0076(16) 0.0216(13) -0.0073(14)
O2 0.0833(16) 0.0886(18) 0.0569(13) -0.0110(12) -0.0239(11) -0.0014(11)
O3 0.0443(9) 0.0723(14) 0.0440(10) 0.0095(8) -0.0039(7) -0.0035(9)
S1 0.0430(3) 0.0539(4) 0.0422(3) -0.0016(3) 0.0049(2) -0.0008(3)
Cl1 0.0864(6) 0.1102(8) 0.0710(6) 0.0071(5) 0.0042(4) -0.0307(5)
Cl2 0.0535(4) 0.1552(9) 0.0373(4) -0.0077(4) 0.0079(3) 0.0114(4)

loop_
_atom_type_symbol
_atom_type_description
_atom_type_scat_dispersion_real
_atom_type_scat_dispersion_imag
_atom_type_scat_source
C C 0.0033 0.0016 'International Tables Vol C Tables 4.2.6.8 and 6.1.1.4'
H H 0.0000 0.0000 'International Tables Vol C Tables 4.2.6.8 and 6.1.1.4'
N N 0.0061 0.0033 'International Tables Vol C Tables 4.2.6.8 and 6.1.1.4'
O O 0.0106 0.0060 'International Tables Vol C Tables 4.2.6.8 and 6.1.1.4'
S S 0.1246 0.1234 'International Tables Vol C Tables 4.2.6.8 and 6.1.1.4'
Cl Cl 0.1484 0.1585 'International Tables Vol C Tables 4.2.6.8 and 6.1.1.4'

loop_
_geom_angle_atom_site_label_1
_geom_angle_atom_site_label_2
_geom_angle_atom_site_label_3
_geom_angle
C6 C1 C2 121.2(3)
C6 C1 Cl1 119.4(2)
C2 C1 Cl1 119.3(3)
C1 C2 C3 118.5(3)
C1 C2 H2 120.7
C3 C2 H2 120.7
C4 C3 C2 120.3(3)
C4 C3 H3 119.9
C2 C3 H3 119.9
O3 C4 C5 116.1(3)
O3 C4 C3 123.0(2)
C5 C4 C3 121.0(3)
C4 C5 C6 118.9(3)
C4 C5 H5 120.6
C6 C5 H5 120.6
C1 C6 C5 120.1(3)
C1 C6 H6 119.9
C5 C6 H6 119.9
C8 C7 O3 119.7(2)
C8 C7 C12 119.3(2)
O3 C7 C12 120.7(2)
C7 C8 C9 120.7(2)
C7 C8 H8 119.6
C9 C8 H8 119.6
C10 C9 C8 120.4(2)
C10 C9 H9 119.8
C8 C9 H9 119.8
C9 C10 C11 118.9(2)
C9 C10 N2 116.3(2)
C11 C10 N2 124.8(2)
C12 C11 C10 120.2(2)
C12 C11 H11 119.9
C10 C11 H11 119.9
C11 C12 C7 120.5(2)
C11 C12 Cl2 119.4(2)
C7 C12 Cl2 120.10(19)
N2 C13 C14 121.9(3)
N2 C13 H13 119.0
C14 C13 H13 119.0
C15 C14 C13 126.3(3)
C15 C14 S1 112.38(19)
C13 C14 S1 121.3(2)
C14 C15 C16 113.0(3)
C14 C15 H15 123.5
C16 C15 H15 123.5
C17 C16 C15 110.3(2)
C17 C16 H16 124.8
C15 C16 H16 124.8
C16 C17 N1 125.9(2)
C16 C17 S1 115.0(2)
N1 C17 S1 119.1(2)
O2 N1 O1 123.7(3)
O2 N1 C17 118.4(3)
O1 N1 C17 118.0(3)
C13 N2 C10 120.2(2)
C4 O3 C7 118.9(2)
C17 S1 C14 89.30(12)

loop_
_geom_bond_atom_site_label_1
_geom_bond_atom_site_label_2
_geom_bond_distance
C1 C6 1.378(5)
C1 C2 1.378(4)
C1 Cl1 1.736(3)
C2 C3 1.391(4)
C2 H2 0.9300
C3 C4 1.381(4)
C3 H3 0.9300
C4 O3 1.375(3)
C4 C5 1.376(4)
C5 C6 1.390(4)
C5 H5 0.9300
C6 H6 0.9300
C7 C8 1.360(4)
C7 O3 1.387(3)
C7 C12 1.390(4)
C8 C9 1.391(4)
C8 H8 0.9300
C9 C10 1.386(4)
C9 H9 0.9300
C10 C11 1.388(4)
C10 N2 1.419(3)
C11 C12 1.383(3)
C11 H11 0.9300
C12 Cl2 1.725(3)
C13 N2 1.269(3)
C13 C14 1.450(3)
C13 H13 0.9300
C14 C15 1.366(4)
C14 S1 1.713(3)
C15 C16 1.400(4)
C15 H15 0.9300
C16 C17 1.348(4)
C16 H16 0.9300
C17 N1 1.428(3)
C17 S1 1.707(2)
N1 O2 1.215(3)
N1 O1 1.218(4)

loop_
_geom_hbond_atom_site_label_D
_geom_hbond_atom_site_label_H
_geom_hbond_atom_site_label_A
_geom_hbond_site_symmetry_A
_geom_hbond_distance_DH
_geom_hbond_distance_HA
_geom_hbond_distance_DA
_geom_hbond_angle_DHA
C3 H3 O2 2_746 0.93 2.38 3.278(3) 162.2
C13 H13 O1 4_565 0.93 2.53 3.369(4) 150.1

loop_
_geom_torsion_atom_site_label_1
_geom_torsion_atom_site_label_2
_geom_torsion_atom_site_label_3
_geom_torsion_atom_site_label_4
_geom_torsion
C6 C1 C2 C3 -1.6(5)
Cl1 C1 C2 C3 178.2(2)
C1 C2 C3 C4 -0.1(5)
C2 C3 C4 O3 -179.9(3)
C2 C3 C4 C5 1.8(4)
O3 C4 C5 C6 179.9(2)
C3 C4 C5 C6 -1.6(4)
C2 C1 C6 C5 1.8(5)
Cl1 C1 C6 C5 -178.1(2)
C4 C5 C6 C1 -0.1(4)
O3 C7 C8 C9 -175.8(3)
C12 C7 C8 C9 -0.8(4)
C7 C8 C9 C10 -0.9(5)
C8 C9 C10 C11 1.7(4)
C8 C9 C10 N2 179.3(3)
C9 C10 C11 C12 -0.7(4)
N2 C10 C11 C12 -178.1(3)
C10 C11 C12 C7 -1.0(4)
C10 C11 C12 Cl2 177.3(2)
C8 C7 C12 C11 1.8(4)
O3 C7 C12 C11 176.7(2)
C8 C7 C12 Cl2 -176.5(2)
O3 C7 C12 Cl2 -1.6(4)
N2 C13 C14 C15 -178.1(3)
N2 C13 C14 S1 1.1(4)
C13 C14 C15 C16 178.5(3)
S1 C14 C15 C16 -0.7(3)
C14 C15 C16 C17 0.6(4)
C15 C16 C17 N1 -179.2(3)
C15 C16 C17 S1 -0.1(3)
C16 C17 N1 O2 -1.9(4)
S1 C17 N1 O2 179.1(2)
C16 C17 N1 O1 178.8(3)
S1 C17 N1 O1 -0.2(4)
C14 C13 N2 C10 177.6(2)
C9 C10 N2 C13 173.8(2)
C11 C10 N2 C13 -8.8(4)
C5 C4 O3 C7 -163.4(2)
C3 C4 O3 C7 18.2(4)
C8 C7 O3 C4 -114.7(3)
C12 C7 O3 C4 70.5(3)
C16 C17 S1 C14 -0.2(2)
N1 C17 S1 C14 178.9(2)
C15 C14 S1 C17 0.5(2)
C13 C14 S1 C17 -178.8(2)
